data_7247141
loop_
_publ_author_name
'Palica, Katarzyna'
'Deufel, Fritz'
'Skagseth, Susann'
'Di Santo-Meztler, Paula'
'Thoma, Johannes'
'Andersson Rasmussen, Anna'
'Valkonen, Arto'
'Sunnerhagen, Per'
'Leiros, Hanna-Kirsti S.'
'Andersson, Hanna'
'Erdelyi, Mate'

_publ_section_title
;
 \a-Aminophosphonate inhibitors of metallo-\b-lactamases NDM-1 and VIM-2
;
_journal_name_full 'RSC Medicinal Chemistry'
_journal_paper_doi 10.1039/D3MD00286A
_journal_year 2023
_chemical_formula_sum 'C21 H35 N2 O6 P S'
_chemical_formula_weight 474.54
_space_group_crystal_system triclinic
_space_group_IT_number 2
_space_group_name_Hall '-P 1'
_space_group_name_H-M_alt 'P -1'
_atom_sites_solution_hydrogens mixed
_audit_creation_method SHELXL-2018/3
_audit_update_record
;
2022-08-26 deposited with the CCDC.	2023-08-01 downloaded from the CCDC.
;
_cell_angle_alpha 109.022(5)
_cell_angle_beta 90.103(4)
_cell_angle_gamma 99.548(4)
_cell_formula_units_Z 2
_cell_length_a 8.8287(4)
_cell_length_b 10.6334(6)
_cell_length_c 14.2157(7)
_cell_measurement_reflns_used 3282
_cell_measurement_temperature 120(2)
_cell_measurement_theta_max 29.5290
_cell_measurement_theta_min 2.7070
_cell_volume 1241.97(12)
_computing_cell_refinement 'CrysAlisPro 1.171.40.67a (Rigaku OD, 2019)'
_computing_data_collection 'CrysAlisPro 1.171.40.67a (Rigaku OD, 2019)'
_computing_data_reduction 'CrysAlisPro 1.171.40.67a (Rigaku OD, 2019)'
_computing_molecular_graphics SHELXL-2018/3
_computing_publication_material SHELXL-2018/3
_computing_structure_refinement 'SHELXL-2018/3 (Sheldrick, 2018)'
_computing_structure_solution 'SHELXT (Sheldrick, 2015)'
_diffrn_ambient_temperature 120(2)
_diffrn_detector_area_resol_mean 16.0107
_diffrn_measured_fraction_theta_full 1.000
_diffrn_measured_fraction_theta_max 0.875
_diffrn_measurement_device_type 'SuperNova, Single source at offset/far, Eos'
_diffrn_measurement_method '\w scans'
_diffrn_radiation_type MoK\a
_diffrn_radiation_wavelength 0.71073
_diffrn_reflns_av_R_equivalents 0.0208
_diffrn_reflns_av_unetI/netI 0.0463
_diffrn_reflns_Laue_measured_fraction_full 1.000
_diffrn_reflns_Laue_measured_fraction_max 0.875
_diffrn_reflns_limit_h_max 10
_diffrn_reflns_limit_h_min -11
_diffrn_reflns_limit_k_max 14
_diffrn_reflns_limit_k_min -14
_diffrn_reflns_limit_l_max 19
_diffrn_reflns_limit_l_min -18
_diffrn_reflns_number 10578
_diffrn_reflns_point_group_measured_fraction_full 1.000
_diffrn_reflns_point_group_measured_fraction_max 0.875
_diffrn_reflns_theta_full 25.242
_diffrn_reflns_theta_max 29.787
_diffrn_reflns_theta_min 2.058
_diffrn_source 'micro-focus sealed X-ray tube'
_exptl_absorpt_coefficient_mu 0.232
_exptl_absorpt_correction_T_max 0.985
_exptl_absorpt_correction_T_min 0.968
_exptl_absorpt_correction_type analytical
_exptl_absorpt_process_details
;
CrysAlisPro 1.171.40.67a (Rigaku Oxford Diffraction, 2019)
Analytical numeric absorption correction using a multifaceted crystal
model based on expressions derived by R.C. Clark & J.S. Reid.
(Clark, R. C. & Reid, J. S. (1995). Acta Cryst. A51, 887-897)
Empirical absorption correction using spherical harmonics,
 implemented in SCALE3 ABSPACK scaling algorithm.
;
_exptl_crystal_colour colourless
_exptl_crystal_density_diffrn 1.269
_exptl_crystal_description prism
_exptl_crystal_F_000 508
_exptl_crystal_size_max 0.180
_exptl_crystal_size_mid 0.160
_exptl_crystal_size_min 0.090
_refine_diff_density_max 0.395
_refine_diff_density_min -0.412
_refine_diff_density_rms 0.053
_refine_ls_extinction_method none
_refine_ls_goodness_of_fit_ref 1.024
_refine_ls_hydrogen_treatment mixed
_refine_ls_matrix_type full
_refine_ls_number_parameters 283
_refine_ls_number_reflns 6223
_refine_ls_number_restraints 1
_refine_ls_restrained_S_all 1.024
_refine_ls_R_factor_all 0.0603
_refine_ls_R_factor_gt 0.0431
_refine_ls_shift/su_max 0.001
_refine_ls_shift/su_mean 0.000
_refine_ls_structure_factor_coef Fsqd
_refine_ls_weighting_details 'w=1/[\s^2^(Fo^2^)+(0.0348P)^2^+0.5856P] where P=(Fo^2^+2Fc^2^)/3'
_refine_ls_weighting_scheme calc
_refine_ls_wR_factor_gt 0.0934
_refine_ls_wR_factor_ref 0.1023
_reflns_Friedel_coverage 0.000
_reflns_number_gt 4935
_reflns_number_total 6223
_reflns_threshold_expression 'I > 2\s(I)'
_cod_data_source_file d3md00286a2.cif
_cod_data_source_block 4j-1
_cod_database_code 7247141
_shelx_shelxl_version_number 2018/3
_shelx_space_group_comment
;
The symmetry employed for this shelxl refinement is uniquely defined
by the following loop, which should always be used as a source of
symmetry information in preference to the above space-group names.
They are only intended as comments.
;
_shelx_estimated_absorpt_t_min 0.959
_shelx_estimated_absorpt_t_max 0.979

loop_
_space_group_symop_operation_xyz
'x, y, z'
'-x, -y, -z'

loop_
_atom_site_label
_atom_site_type_symbol
_atom_site_fract_x
_atom_site_fract_y
_atom_site_fract_z
_atom_site_U_iso_or_equiv
_atom_site_adp_type
_atom_site_occupancy
_atom_site_site_symmetry_order
_atom_site_calc_flag
_atom_site_refinement_flags_posn
_atom_site_refinement_flags_adp
_atom_site_refinement_flags_occupancy
_atom_site_disorder_assembly
_atom_site_disorder_group
S14 S 0.14100(6) 0.01995(5) 0.24541(3) 0.02859(12) Uani 1 1 d . . . . .
P1 P 0.52756(5) 0.38977(4) 0.63131(3) 0.01727(10) Uani 1 1 d . . . . .
O1 O 0.62789(14) 0.46535(13) 0.57780(9) 0.0245(3) Uani 1 1 d . . . . .
O10 O 0.05971(14) 0.31109(12) 0.62197(9) 0.0243(3) Uani 1 1 d . . . . .
O1A O 0.47141(14) 0.23633(12) 0.56848(9) 0.0231(3) Uani 1 1 d . . . . .
O1B O 0.59898(14) 0.38220(12) 0.72992(8) 0.0213(3) Uani 1 1 d . . . . .
O4C O 0.65304(17) 0.76488(15) 0.84550(10) 0.0418(4) Uani 1 1 d . . . . .
O5C O 0.56393(14) 0.73715(12) 0.98824(9) 0.0251(3) Uani 1 1 d . . . . .
N4 N 0.43392(16) 0.61725(14) 0.84229(10) 0.0186(3) Uani 1 1 d . . . . .
N9 N 0.26301(16) 0.43936(14) 0.58050(10) 0.0165(3) Uani 1 1 d D . . . .
H9 H 0.300(2) 0.4707(18) 0.5338(12) 0.020 Uiso 1 1 d D U . . .
C2 C 0.35491(19) 0.45911(16) 0.67118(11) 0.0160(3) Uani 1 1 d . . . . .
H2 H 0.296086 0.403815 0.708500 0.019 Uiso 1 1 calc R U . . .
C3 C 0.3864(2) 0.60913(16) 0.74084(12) 0.0195(3) Uani 1 1 d . . . . .
H3 H 0.473167 0.658907 0.714688 0.023 Uiso 1 1 calc R U . . .
C5 C 0.3133(2) 0.56623(17) 0.89812(12) 0.0198(3) Uani 1 1 d . . . . .
H5A H 0.356343 0.577602 0.965346 0.024 Uiso 1 1 calc R U . . .
H5B H 0.276881 0.468561 0.863423 0.024 Uiso 1 1 calc R U . . .
C6 C 0.1788(2) 0.64104(19) 0.90782(13) 0.0266(4) Uani 1 1 d . . . . .
H6A H 0.212257 0.736901 0.949100 0.032 Uiso 1 1 calc R U . . .
H6B H 0.095570 0.600640 0.941233 0.032 Uiso 1 1 calc R U . . .
C7 C 0.1189(2) 0.6325(2) 0.80469(14) 0.0304(4) Uani 1 1 d . . . . .
H7A H 0.072429 0.537792 0.766905 0.037 Uiso 1 1 calc R U . . .
H7B H 0.037774 0.688527 0.811865 0.037 Uiso 1 1 calc R U . . .
C8 C 0.2481(2) 0.68127(18) 0.74711(13) 0.0278(4) Uani 1 1 d . . . . .
H8A H 0.283095 0.779598 0.779792 0.033 Uiso 1 1 calc R U . . .
H8B H 0.207404 0.666703 0.678728 0.033 Uiso 1 1 calc R U . . .
C10 C 0.12066(19) 0.36262(16) 0.56264(12) 0.0176(3) Uani 1 1 d . . . . .
C11 C 0.0404(2) 0.34096(17) 0.46258(12) 0.0204(3) Uani 1 1 d . . . . .
H11A H -0.069673 0.347100 0.471229 0.024 Uiso 1 1 calc R U . . .
H11B H 0.087342 0.412242 0.435552 0.024 Uiso 1 1 calc R U . . .
C12 C 0.05490(19) 0.20372(16) 0.39049(12) 0.0185(3) Uani 1 1 d . . . . .
C13 C 0.1366(2) 0.18698(17) 0.30777(13) 0.0230(4) Uani 1 1 d . . . . .
H13 H 0.185391 0.259211 0.286925 0.028 Uiso 1 1 calc R U . . .
C15 C 0.0312(2) -0.02956(18) 0.33087(14) 0.0270(4) Uani 1 1 d . . . . .
H15 H 0.000582 -0.120854 0.327778 0.032 Uiso 1 1 calc R U . . .
C16 C -0.0067(2) 0.07850(17) 0.40372(13) 0.0232(4) Uani 1 1 d . . . . .
H16 H -0.067384 0.071096 0.457401 0.028 Uiso 1 1 calc R U . . .
C2A C 0.4474(2) 0.18952(19) 0.46046(13) 0.0283(4) Uani 1 1 d . . . . .
H2A1 H 0.446245 0.267793 0.437457 0.034 Uiso 1 1 calc R U . . .
H2A2 H 0.346519 0.128785 0.440302 0.034 Uiso 1 1 calc R U . . .
C3A C 0.5723(3) 0.1157(2) 0.41269(17) 0.0412(5) Uani 1 1 d . . . . .
H3A1 H 0.554411 0.084877 0.340047 0.062 Uiso 1 1 calc R U . . .
H3A2 H 0.671977 0.176266 0.431937 0.062 Uiso 1 1 calc R U . . .
H3A3 H 0.572406 0.037474 0.434777 0.062 Uiso 1 1 calc R U . . .
C2B C 0.7384(2) 0.3249(2) 0.72622(14) 0.0350(5) Uani 1 1 d . . . . .
H2B1 H 0.816850 0.366955 0.690666 0.042 Uiso 1 1 calc R U . . .
H2B2 H 0.715825 0.226429 0.690144 0.042 Uiso 1 1 calc R U . . .
C3B C 0.7972(2) 0.3516(2) 0.83078(14) 0.0316(4) Uani 1 1 d . . . . .
H3B1 H 0.891359 0.313719 0.829890 0.047 Uiso 1 1 calc R U . . .
H3B2 H 0.819812 0.449283 0.865767 0.047 Uiso 1 1 calc R U . . .
H3B3 H 0.719140 0.309247 0.865247 0.047 Uiso 1 1 calc R U . . .
C4C C 0.5591(2) 0.71169(18) 0.88905(13) 0.0244(4) Uani 1 1 d . . . . .
C6C C 0.6980(2) 0.82761(18) 1.05178(13) 0.0253(4) Uani 1 1 d . . . . .
C7C C 0.7179(3) 0.96821(19) 1.04305(16) 0.0366(5) Uani 1 1 d . . . . .
H7C1 H 0.807139 1.025924 1.085714 0.055 Uiso 1 1 calc R U . . .
H7C2 H 0.734065 0.962194 0.973645 0.055 Uiso 1 1 calc R U . . .
H7C3 H 0.625357 1.007053 1.064175 0.055 Uiso 1 1 calc R U . . .
C8C C 0.6515(2) 0.8320(2) 1.15550(14) 0.0333(5) Uani 1 1 d . . . . .
H8C1 H 0.733091 0.890092 1.204869 0.050 Uiso 1 1 calc R U . . .
H8C2 H 0.555842 0.868305 1.169106 0.050 Uiso 1 1 calc R U . . .
H8C3 H 0.635770 0.740479 1.159434 0.050 Uiso 1 1 calc R U . . .
C9C C 0.8408(2) 0.7646(2) 1.02499(15) 0.0332(4) Uani 1 1 d . . . . .
H9C1 H 0.929471 0.824449 1.067039 0.050 Uiso 1 1 calc R U . . .
H9C2 H 0.825774 0.677040 1.035834 0.050 Uiso 1 1 calc R U . . .
H9C3 H 0.859458 0.751507 0.954777 0.050 Uiso 1 1 calc R U . . .

loop_
_atom_site_aniso_label
_atom_site_aniso_U_11
_atom_site_aniso_U_22
_atom_site_aniso_U_33
_atom_site_aniso_U_23
_atom_site_aniso_U_13
_atom_site_aniso_U_12
S14 0.0349(3) 0.0259(2) 0.0213(2) 0.00148(18) 0.00153(19) 0.00811(19)
P1 0.0168(2) 0.0208(2) 0.0149(2) 0.00662(16) 0.00044(16) 0.00379(16)
O1 0.0212(7) 0.0323(7) 0.0227(6) 0.0137(5) 0.0029(5) 0.0027(5)
O10 0.0220(7) 0.0262(7) 0.0225(6) 0.0074(5) 0.0031(5) -0.0008(5)
O1A 0.0284(7) 0.0217(6) 0.0185(6) 0.0044(5) 0.0000(5) 0.0068(5)
O1B 0.0196(6) 0.0302(7) 0.0166(6) 0.0089(5) 0.0009(5) 0.0091(5)
O4C 0.0381(9) 0.0499(9) 0.0216(7) 0.0041(6) 0.0027(6) -0.0197(7)
O5C 0.0212(7) 0.0317(7) 0.0147(6) 0.0007(5) -0.0012(5) -0.0020(5)
N4 0.0195(7) 0.0214(7) 0.0131(7) 0.0046(5) 0.0001(5) 0.0008(5)
N9 0.0165(7) 0.0193(7) 0.0136(7) 0.0055(5) 0.0000(5) 0.0024(5)
C2 0.0170(8) 0.0187(8) 0.0123(7) 0.0051(6) -0.0008(6) 0.0031(6)
C3 0.0260(9) 0.0175(8) 0.0136(8) 0.0044(6) -0.0012(6) 0.0014(6)
C5 0.0213(9) 0.0229(8) 0.0149(8) 0.0067(6) 0.0020(6) 0.0025(7)
C6 0.0232(10) 0.0332(10) 0.0212(9) 0.0043(7) 0.0035(7) 0.0083(8)
C7 0.0289(11) 0.0376(11) 0.0231(10) 0.0016(8) -0.0017(8) 0.0185(8)
C8 0.0446(12) 0.0225(9) 0.0173(9) 0.0036(7) -0.0039(8) 0.0153(8)
C10 0.0164(8) 0.0148(7) 0.0205(8) 0.0031(6) 0.0029(6) 0.0053(6)
C11 0.0178(9) 0.0186(8) 0.0232(9) 0.0050(7) -0.0029(7) 0.0035(6)
C12 0.0158(8) 0.0199(8) 0.0187(8) 0.0048(6) -0.0053(6) 0.0033(6)
C13 0.0260(10) 0.0223(9) 0.0200(9) 0.0067(7) -0.0020(7) 0.0032(7)
C15 0.0302(10) 0.0195(9) 0.0289(10) 0.0063(7) -0.0034(8) 0.0014(7)
C16 0.0217(9) 0.0237(9) 0.0228(9) 0.0073(7) -0.0019(7) 0.0013(7)
C2A 0.0316(11) 0.0290(10) 0.0189(9) -0.0002(7) -0.0019(8) 0.0069(8)
C3A 0.0486(14) 0.0359(12) 0.0379(12) 0.0061(9) 0.0177(10) 0.0162(10)
C2B 0.0304(11) 0.0555(13) 0.0229(10) 0.0093(9) 0.0005(8) 0.0254(10)
C3B 0.0284(11) 0.0410(11) 0.0259(10) 0.0082(8) -0.0046(8) 0.0139(9)
C4C 0.0245(10) 0.0256(9) 0.0170(8) 0.0016(7) -0.0001(7) -0.0010(7)
C6C 0.0221(9) 0.0254(9) 0.0206(9) -0.0020(7) -0.0042(7) 0.0024(7)
C7C 0.0416(13) 0.0258(10) 0.0341(11) 0.0006(8) -0.0071(9) 0.0024(9)
C8C 0.0320(11) 0.0411(11) 0.0187(9) -0.0016(8) -0.0049(8) 0.0078(9)
C9C 0.0252(11) 0.0341(11) 0.0325(11) 0.0000(8) 0.0008(8) 0.0064(8)

loop_
_atom_type_symbol
_atom_type_description
_atom_type_scat_dispersion_real
_atom_type_scat_dispersion_imag
_atom_type_scat_source
C C 0.0033 0.0016 'International Tables Vol C Tables 4.2.6.8 and 6.1.1.4'
H H 0.0000 0.0000 'International Tables Vol C Tables 4.2.6.8 and 6.1.1.4'
N N 0.0061 0.0033 'International Tables Vol C Tables 4.2.6.8 and 6.1.1.4'
O O 0.0106 0.0060 'International Tables Vol C Tables 4.2.6.8 and 6.1.1.4'
P P 0.1023 0.0942 'International Tables Vol C Tables 4.2.6.8 and 6.1.1.4'
S S 0.1246 0.1234 'International Tables Vol C Tables 4.2.6.8 and 6.1.1.4'

loop_
_geom_angle_atom_site_label_1
_geom_angle_atom_site_label_2
_geom_angle_atom_site_label_3
_geom_angle
_geom_angle_site_symmetry_1
_geom_angle_site_symmetry_3
_geom_angle_publ_flag
C13 S14 C15 91.70(9) . . ?
O1 P1 O1B 116.56(7) . . ?
O1 P1 O1A 113.71(7) . . ?
O1B P1 O1A 102.74(6) . . ?
O1 P1 C2 113.40(7) . . ?
O1B P1 C2 103.06(7) . . ?
O1A P1 C2 106.06(7) . . ?
C2A O1A P1 122.35(11) . . ?
C2B O1B P1 118.99(11) . . ?
C4C O5C C6C 120.11(14) . . ?
C4C N4 C5 121.95(14) . . ?
C4C N4 C3 117.51(13) . . ?
C5 N4 C3 115.78(13) . . ?
C10 N9 C2 120.47(13) . . ?
N9 C2 C3 112.60(12) . . ?
N9 C2 P1 106.32(10) . . ?
C3 C2 P1 114.08(12) . . ?
N4 C3 C8 108.41(13) . . ?
N4 C3 C2 110.11(12) . . ?
C8 C3 C2 113.91(14) . . ?
N4 C5 C6 110.96(13) . . ?
C5 C6 C7 109.86(14) . . ?
C8 C7 C6 111.07(16) . . ?
C7 C8 C3 113.18(14) . . ?
O10 C10 N9 122.91(15) . . ?
O10 C10 C11 121.29(15) . . ?
N9 C10 C11 115.79(14) . . ?
C12 C11 C10 109.92(13) . . ?
C13 C12 C16 112.31(15) . . ?
C13 C12 C11 123.03(15) . . ?
C16 C12 C11 124.58(15) . . ?
C12 C13 S14 111.93(13) . . ?
C16 C15 S14 111.52(14) . . ?
C15 C16 C12 112.53(16) . . ?
O1A C2A C3A 110.53(16) . . ?
O1B C2B C3B 108.21(15) . . ?
O4C C4C O5C 124.95(16) . . ?
O4C C4C N4 123.46(16) . . ?
O5C C4C N4 111.59(15) . . ?
O5C C6C C9C 109.49(14) . . ?
O5C C6C C8C 102.05(15) . . ?
C9C C6C C8C 111.40(16) . . ?
O5C C6C C7C 111.11(15) . . ?
C9C C6C C7C 112.06(17) . . ?
C8C C6C C7C 110.30(16) . . ?

loop_
_geom_bond_atom_site_label_1
_geom_bond_atom_site_label_2
_geom_bond_distance
_geom_bond_site_symmetry_2
_geom_bond_publ_flag
S14 C13 1.7143(18) . ?
S14 C15 1.7161(19) . ?
P1 O1 1.4744(12) . ?
P1 O1B 1.5673(12) . ?
P1 O1A 1.5767(13) . ?
P1 C2 1.8143(16) . ?
O10 C10 1.2272(19) . ?
O1A C2A 1.455(2) . ?
O1B C2B 1.455(2) . ?
O4C C4C 1.210(2) . ?
O5C C4C 1.346(2) . ?
O5C C6C 1.481(2) . ?
N4 C4C 1.366(2) . ?
N4 C5 1.466(2) . ?
N4 C3 1.472(2) . ?
N9 C10 1.354(2) . ?
N9 C2 1.458(2) . ?
C2 C3 1.557(2) . ?
C3 C8 1.534(2) . ?
C5 C6 1.518(2) . ?
C6 C7 1.527(2) . ?
C7 C8 1.525(3) . ?
C10 C11 1.519(2) . ?
C11 C12 1.511(2) . ?
C12 C13 1.358(2) . ?
C12 C16 1.424(2) . ?
C15 C16 1.363(2) . ?
C2A C3A 1.495(3) . ?
C2B C3B 1.494(3) . ?
C6C C9C 1.517(3) . ?
C6C C8C 1.519(3) . ?
C6C C7C 1.522(3) . ?

loop_
_geom_hbond_atom_site_label_D
_geom_hbond_atom_site_label_H
_geom_hbond_atom_site_label_A
_geom_hbond_distance_DH
_geom_hbond_distance_HA
_geom_hbond_distance_DA
_geom_hbond_angle_DHA
_geom_hbond_site_symmetry_A
_geom_hbond_publ_flag
N9 H9 O1 0.876(14) 1.987(14) 2.8617(18) 176.1(18) 2_666 yes

loop_
_geom_torsion_atom_site_label_1
_geom_torsion_atom_site_label_2
_geom_torsion_atom_site_label_3
_geom_torsion_atom_site_label_4
_geom_torsion
_geom_torsion_site_symmetry_1
_geom_torsion_site_symmetry_2
_geom_torsion_site_symmetry_3
_geom_torsion_site_symmetry_4
_geom_torsion_publ_flag
O1 P1 O1A C2A -30.85(15) . . . . ?
O1B P1 O1A C2A -157.72(13) . . . . ?
C2 P1 O1A C2A 94.45(14) . . . . ?
O1 P1 O1B C2B -57.72(16) . . . . ?
O1A P1 O1B C2B 67.30(15) . . . . ?
C2 P1 O1B C2B 177.40(14) . . . . ?
C10 N9 C2 C3 -115.56(16) . . . . ?
C10 N9 C2 P1 118.83(14) . . . . ?
O1 P1 C2 N9 66.39(12) . . . . ?
O1B P1 C2 N9 -166.70(10) . . . . ?
O1A P1 C2 N9 -59.10(11) . . . . ?
O1 P1 C2 C3 -58.32(13) . . . . ?
O1B P1 C2 C3 68.59(12) . . . . ?
O1A P1 C2 C3 176.19(10) . . . . ?
C4C N4 C3 C8 -101.30(18) . . . . ?
C5 N4 C3 C8 54.78(18) . . . . ?
C4C N4 C3 C2 133.48(16) . . . . ?
C5 N4 C3 C2 -70.45(17) . . . . ?
N9 C2 C3 N4 161.89(13) . . . . ?
P1 C2 C3 N4 -76.83(15) . . . . ?
N9 C2 C3 C8 39.86(19) . . . . ?
P1 C2 C3 C8 161.15(12) . . . . ?
C4C N4 C5 C6 96.77(19) . . . . ?
C3 N4 C5 C6 -58.15(18) . . . . ?
N4 C5 C6 C7 55.1(2) . . . . ?
C5 C6 C7 C8 -53.8(2) . . . . ?
C6 C7 C8 C3 53.6(2) . . . . ?
N4 C3 C8 C7 -51.78(19) . . . . ?
C2 C3 C8 C7 71.18(18) . . . . ?
C2 N9 C10 O10 3.0(2) . . . . ?
C2 N9 C10 C11 -175.77(13) . . . . ?
O10 C10 C11 C12 -78.66(19) . . . . ?
N9 C10 C11 C12 100.12(16) . . . . ?
C10 C11 C12 C13 -113.80(18) . . . . ?
C10 C11 C12 C16 62.4(2) . . . . ?
C16 C12 C13 S14 -0.38(19) . . . . ?
C11 C12 C13 S14 176.24(12) . . . . ?
C15 S14 C13 C12 0.19(14) . . . . ?
C13 S14 C15 C16 0.06(15) . . . . ?
S14 C15 C16 C12 -0.3(2) . . . . ?
C13 C12 C16 C15 0.4(2) . . . . ?
C11 C12 C16 C15 -176.12(16) . . . . ?
P1 O1A C2A C3A 106.95(16) . . . . ?
P1 O1B C2B C3B 170.15(13) . . . . ?
C6C O5C C4C O4C -5.4(3) . . . . ?
C6C O5C C4C N4 174.57(14) . . . . ?
C5 N4 C4C O4C -172.93(17) . . . . ?
C3 N4 C4C O4C -18.4(3) . . . . ?
C5 N4 C4C O5C 7.1(2) . . . . ?
C3 N4 C4C O5C 161.61(14) . . . . ?
C4C O5C C6C C9C -64.4(2) . . . . ?
C4C O5C C6C C8C 177.51(15) . . . . ?
C4C O5C C6C C7C 59.9(2) . . . . ?
